data_7212821
loop_
_publ_author_name
'Hossain, Md Alamgir'
'Saeed, Musabbir A.'
'Gryn'ova, Ganna'
'Powell, Douglas R.'
'Leszczynski, Jerzy'

_publ_section_title
;
 Unusual complexes of trapped methanol with azacryptands.
;
_journal_issue 12
_journal_name_full 'CrystEngComm / RSC'
_journal_page_first 4042
_journal_page_last 4044
_journal_paper_doi 10.1039/C0CE00162G
_journal_volume 2010
_journal_year 2010
_chemical_formula_moiety 'C36 H60 N8, 3(O4 S), (C H4 O), 12(H2 O)'
_chemical_formula_sum 'C37 H88 N8 O25 S3'
_chemical_formula_weight 1141.33
_chemical_name_systematic
;
?
;
_space_group_IT_number 14
_symmetry_cell_setting monoclinic
_symmetry_space_group_name_Hall '-P 2ybc'
_symmetry_space_group_name_H-M 'P 1 21/c 1'
_atom_sites_solution_hydrogens geom
_atom_sites_solution_primary direct
_atom_sites_solution_secondary difmap
_audit_creation_method SHELXL-97
_cell_angle_alpha 90.00
_cell_angle_beta 104.234(8)
_cell_angle_gamma 90.00
_cell_formula_units_Z 4
_cell_length_a 15.303(2)
_cell_length_b 16.583(2)
_cell_length_c 23.124(3)
_cell_measurement_reflns_used 2035
_cell_measurement_temperature 100(2)
_cell_measurement_theta_max 54.13
_cell_measurement_theta_min 2.98
_cell_volume 5688.0(13)
_computing_cell_refinement 'Bruker SAINT, 1998'
_computing_data_collection 'Bruker SMART, 1998'
_computing_data_reduction 'Bruker SAINT, 1998'
_computing_molecular_graphics 'SHELXTL (Sheldrick, 2008)'
_computing_publication_material 'SHELXTL (Sheldrick, 2008)'
_computing_structure_refinement 'SHELXTL (Sheldrick, 2008)'
_computing_structure_solution 'SHELXTL (Sheldrick, 2008)'
_diffrn_ambient_temperature 100(2)
_diffrn_measured_fraction_theta_full 0.997
_diffrn_measured_fraction_theta_max 0.997
_diffrn_measurement_device_type 'CCD Bruker APEX'
_diffrn_measurement_method '\w scans'
_diffrn_radiation_monochromator graphite
_diffrn_radiation_source 'fine-focus sealed tube'
_diffrn_radiation_type CuK\a
_diffrn_radiation_wavelength 1.54178
_diffrn_reflns_av_R_equivalents 0.0811
_diffrn_reflns_av_sigmaI/netI 0.0448
_diffrn_reflns_limit_h_max 10
_diffrn_reflns_limit_h_min -10
_diffrn_reflns_limit_k_max 11
_diffrn_reflns_limit_k_min -11
_diffrn_reflns_limit_l_max 15
_diffrn_reflns_limit_l_min -15
_diffrn_reflns_number 11543
_diffrn_reflns_theta_full 30.92
_diffrn_reflns_theta_max 30.92
_diffrn_reflns_theta_min 4.76
_diffrn_standards_number 0
_exptl_absorpt_coefficient_mu 1.918
_exptl_absorpt_correction_T_max 0.778
_exptl_absorpt_correction_T_min 0.483
_exptl_absorpt_correction_type multi-scan
_exptl_absorpt_process_details 'SADABS (Sheldrick, 2007)'
_exptl_crystal_colour prism
_exptl_crystal_density_diffrn 1.333
_exptl_crystal_density_method 'not measured'
_exptl_crystal_description colorless
_exptl_crystal_F_000 2456
_exptl_crystal_size_max 0.44
_exptl_crystal_size_mid 0.15
_exptl_crystal_size_min 0.14
_refine_diff_density_max 0.696
_refine_diff_density_min -0.243
_refine_diff_density_rms 0.066
_refine_ls_extinction_method none
_refine_ls_goodness_of_fit_ref 1.102
_refine_ls_hydrogen_treatment constr
_refine_ls_matrix_type full
_refine_ls_number_parameters 698
_refine_ls_number_reflns 1749
_refine_ls_number_restraints 540
_refine_ls_restrained_S_all 0.921
_refine_ls_R_factor_all 0.1026
_refine_ls_R_factor_gt 0.0829
_refine_ls_shift/su_max 0.002
_refine_ls_shift/su_mean 0.000
_refine_ls_structure_factor_coef Fsqd
_refine_ls_weighting_details 'calc w=1/[\s^2^(Fo^2^)+(0.1200P)^2^+100.0000P] where P=(Fo^2^+2Fc^2^)/3'
_refine_ls_weighting_scheme calc
_refine_ls_wR_factor_gt 0.2064
_refine_ls_wR_factor_ref 0.2240
_reflns_number_gt 1394
_reflns_number_total 1749
_reflns_threshold_expression I>2\s(I)
_cod_data_source_file c0ce00162g.txt
_cod_data_source_block 09058
_cod_original_sg_symbol_H-M 'P 21/c'
_cod_database_code 7212821

loop_
_symmetry_equiv_pos_as_xyz
'x, y, z'
'-x, y+1/2, -z+1/2'
'-x, -y, -z'
'x, -y-1/2, z-1/2'

loop_
_atom_site_label
_atom_site_type_symbol
_atom_site_fract_x
_atom_site_fract_y
_atom_site_fract_z
_atom_site_U_iso_or_equiv
_atom_site_adp_type
_atom_site_occupancy
_atom_site_symmetry_multiplicity
_atom_site_calc_flag
_atom_site_refinement_flags
_atom_site_disorder_assembly
_atom_site_disorder_group
N1 N 0.3011(7) 0.8528(8) 0.5642(5) 0.043(3) Uani 1 1 d DU . .
C2 C 0.3356(15) 0.9187(8) 0.5324(9) 0.043(3) Uani 0.598(11) 1 d PDU A 1
H2A H 0.3523 0.9654 0.5595 0.051 Uiso 0.598(11) 1 calc PR A 1
H2B H 0.2873 0.9361 0.4978 0.051 Uiso 0.598(11) 1 calc PR A 1
C3 C 0.4185(10) 0.8916(10) 0.5105(8) 0.043(4) Uani 0.598(11) 1 d PDU A 1
H3A H 0.4371 0.9362 0.4877 0.051 Uiso 0.598(11) 1 calc PR A 1
H3B H 0.4690 0.8804 0.5455 0.051 Uiso 0.598(11) 1 calc PR A 1
C2' C 0.3879(10) 0.8935(10) 0.5653(8) 0.042(3) Uani 0.402(11) 1 d PRDU A 2
H2C H 0.4369 0.8628 0.5923 0.051 Uiso 0.402(11) 1 d PR A 2
H2D H 0.3881 0.9488 0.5815 0.051 Uiso 0.402(11) 1 d PR A 2
C3' C 0.4079(17) 0.8975(9) 0.5033(9) 0.043(4) Uani 0.402(11) 1 d PDU A 2
H3C H 0.3653 0.9357 0.4782 0.051 Uiso 0.402(11) 1 calc PR A 2
H3D H 0.4695 0.9190 0.5078 0.051 Uiso 0.402(11) 1 calc PR A 2
N4 N 0.4009(9) 0.8193(8) 0.4726(6) 0.042(4) Uani 1 1 d DU . .
H4A H 0.3430 0.8206 0.4517 0.051 Uiso 1 1 d R A .
H4B H 0.4087 0.7751 0.4959 0.051 Uiso 1 1 d R . .
C5 C 0.4584(13) 0.8131(12) 0.4303(8) 0.049(6) Uani 1 1 d U A .
H5A H 0.5227 0.8145 0.4523 0.059 Uiso 1 1 calc R . .
H5B H 0.4469 0.8595 0.4026 0.059 Uiso 1 1 calc R . .
C6 C 0.4390(15) 0.7349(15) 0.3950(11) 0.044(5) Uani 1 1 d U . .
C7 C 0.3845(13) 0.7321(13) 0.3362(9) 0.042(5) Uani 1 1 d U A .
H7 H 0.3599 0.7801 0.3163 0.050 Uiso 1 1 calc R . .
C8 C 0.3675(13) 0.6583(13) 0.3082(9) 0.043(5) Uani 1 1 d U . .
H8 H 0.3319 0.6571 0.2683 0.051 Uiso 1 1 calc R A .
C9 C 0.4728(13) 0.6637(14) 0.4222(10) 0.042(5) Uani 1 1 d U A .
H9 H 0.5102 0.6647 0.4617 0.051 Uiso 1 1 calc R . .
C10 C 0.4534(14) 0.5918(14) 0.3935(10) 0.050(5) Uani 1 1 d U . .
H10 H 0.4772 0.5438 0.4137 0.060 Uiso 1 1 calc R A .
C11 C 0.3996(13) 0.5860(14) 0.3350(10) 0.039(5) Uani 1 1 d U A .
C12 C 0.3786(12) 0.5068(12) 0.3047(8) 0.042(5) Uani 1 1 d U . .
H12A H 0.4203 0.4655 0.3270 0.050 Uiso 1 1 calc R A .
H12B H 0.3887 0.5104 0.2641 0.050 Uiso 1 1 calc R . .
N13 N 0.2840(9) 0.4810(9) 0.3002(7) 0.044(5) Uani 1 1 d U A .
H13A H 0.2735 0.4798 0.3377 0.053 Uiso 1 1 calc R . .
H13B H 0.2450 0.5176 0.2776 0.053 Uiso 1 1 calc R . .
C14 C 0.2674(12) 0.4006(11) 0.2729(8) 0.033(5) Uani 1 1 d U . .
H14A H 0.3070 0.3607 0.2986 0.039 Uiso 1 1 calc R A .
H14B H 0.2824 0.4010 0.2336 0.039 Uiso 1 1 calc R . .
C15 C 0.1692(11) 0.3755(11) 0.2647(8) 0.035(5) Uani 1 1 d U A .
H15A H 0.1297 0.4163 0.2400 0.042 Uiso 1 1 calc R . .
H15B H 0.1590 0.3234 0.2432 0.042 Uiso 1 1 calc R . .
N16 N 0.1449(10) 0.3674(10) 0.3217(7) 0.036(4) Uani 1 1 d U . .
C17 C 0.1765(12) 0.2889(11) 0.3492(8) 0.033(5) Uani 1 1 d U A .
H17A H 0.2376 0.2786 0.3437 0.040 Uiso 1 1 calc R . .
H17B H 0.1363 0.2461 0.3275 0.040 Uiso 1 1 calc R . .
C18 C 0.1798(12) 0.2820(12) 0.4138(8) 0.035(5) Uani 1 1 d U . .
H18A H 0.2056 0.2289 0.4286 0.042 Uiso 1 1 calc R A .
H18B H 0.1176 0.2843 0.4192 0.042 Uiso 1 1 calc R . .
N19 N 0.2348(9) 0.3471(9) 0.4502(6) 0.036(5) Uani 1 1 d U A .
H19A H 0.2832 0.3580 0.4345 0.044 Uiso 1 1 calc R . .
H19B H 0.2003 0.3931 0.4465 0.044 Uiso 1 1 calc R . .
C20 C 0.2686(13) 0.3291(12) 0.5137(8) 0.038(6) Uani 1 1 d U . .
H20A H 0.3186 0.2898 0.5189 0.046 Uiso 1 1 calc R A .
H20B H 0.2198 0.3037 0.5287 0.046 Uiso 1 1 calc R . .
C21 C 0.3006(13) 0.4014(15) 0.5494(11) 0.032(6) Uani 1 1 d U A .
C22 C 0.3366(13) 0.4694(13) 0.5274(10) 0.036(6) Uani 1 1 d U . .
H22 H 0.3453 0.4680 0.4881 0.043 Uiso 1 1 calc R A .
C23 C 0.3598(13) 0.5389(13) 0.5615(9) 0.039(6) Uani 1 1 d U A .
H23 H 0.3839 0.5840 0.5454 0.046 Uiso 1 1 calc R . .
C24 C 0.2897(12) 0.4071(14) 0.6062(9) 0.039(6) Uani 1 1 d U . .
H24 H 0.2626 0.3630 0.6213 0.046 Uiso 1 1 calc R A .
C25 C 0.3160(12) 0.4741(12) 0.6436(10) 0.037(5) Uani 1 1 d U A .
H25 H 0.3124 0.4735 0.6840 0.045 Uiso 1 1 calc R . .
C26 C 0.3478(12) 0.5421(14) 0.6186(10) 0.032(5) Uani 1 1 d U . .
C27 C 0.3680(13) 0.6170(11) 0.6568(9) 0.039(6) Uani 1 1 d U A .
H27A H 0.3329 0.6159 0.6875 0.046 Uiso 1 1 calc R . .
H27B H 0.4328 0.6182 0.6774 0.046 Uiso 1 1 calc R . .
N28 N 0.3442(9) 0.6911(7) 0.6192(6) 0.042(4) Uani 1 1 d DU . .
H28A H 0.2882 0.6859 0.5955 0.051 Uiso 1 1 d R A .
H28B H 0.3829 0.6954 0.5957 0.051 Uiso 1 1 d R . .
C29 C 0.347(2) 0.7646(7) 0.6552(6) 0.042(4) Uani 0.598(11) 1 d PDU A 1
H29A H 0.3952 0.7585 0.6925 0.051 Uiso 0.598(11) 1 calc PR A 1
H29B H 0.2892 0.7705 0.6663 0.051 Uiso 0.598(11) 1 calc PR A 1
C30 C 0.3656(13) 0.8420(9) 0.6232(7) 0.042(4) Uani 0.598(11) 1 d PDU A 1
H30A H 0.3615 0.8891 0.6487 0.050 Uiso 0.598(11) 1 calc PR A 1
H30B H 0.4276 0.8399 0.6177 0.050 Uiso 0.598(11) 1 calc PR A 1
C31 C 0.2130(10) 0.8699(15) 0.5777(7) 0.043(3) Uani 0.598(11) 1 d PDU A 1
H31A H 0.2187 0.9188 0.6029 0.051 Uiso 0.598(11) 1 calc PR A 1
H31B H 0.1969 0.8244 0.6007 0.051 Uiso 0.598(11) 1 calc PR A 1
C32 C 0.1367(12) 0.8827(8) 0.5211(6) 0.044(4) Uani 0.598(11) 1 d PDU A 1
H32A H 0.0806 0.8961 0.5331 0.053 Uiso 0.598(11) 1 calc PR A 1
H32B H 0.1521 0.9294 0.4989 0.053 Uiso 0.598(11) 1 calc PR A 1
C29' C 0.3500(12) 0.7650(8) 0.6550(6) 0.042(4) Uani 0.402(11) 1 d PRDU A 2
H29C H 0.4127 0.7854 0.6649 0.051 Uiso 0.402(11) 1 d PR A 2
H29D H 0.3344 0.7508 0.6928 0.051 Uiso 0.402(11) 1 d PR A 2
C30' C 0.2869(18) 0.8327(12) 0.6238(8) 0.043(3) Uani 0.402(11) 1 d PDU A 2
H30C H 0.2236 0.8157 0.6192 0.052 Uiso 0.402(11) 1 calc PR A 2
H30D H 0.2973 0.8815 0.6492 0.052 Uiso 0.402(11) 1 calc PR A 2
C31' C 0.2357(13) 0.9136(9) 0.5324(14) 0.044(4) Uani 0.402(11) 1 d PDU A 2
H31C H 0.2500 0.9273 0.4941 0.053 Uiso 0.402(11) 1 calc PR A 2
H31D H 0.2419 0.9634 0.5567 0.053 Uiso 0.402(11) 1 calc PR A 2
C32' C 0.1375(10) 0.8837(16) 0.5200(17) 0.044(4) Uani 0.402(11) 1 d PDU A 2
H32C H 0.1233 0.8705 0.5584 0.053 Uiso 0.402(11) 1 calc PR A 2
H32D H 0.0968 0.9278 0.5012 0.053 Uiso 0.402(11) 1 calc PR A 2
N33 N 0.1197(9) 0.8124(7) 0.4811(6) 0.045(4) Uani 1 1 d DU . .
H33A H 0.1361 0.7671 0.5024 0.054 Uiso 1 1 d R A .
H33B H 0.1532 0.8169 0.4542 0.054 Uiso 1 1 d R . .
C34 C 0.0211(12) 0.8086(12) 0.4484(9) 0.053(6) Uani 1 1 d U A .
H34A H -0.0151 0.8044 0.4784 0.064 Uiso 1 1 calc R . .
H34B H 0.0047 0.8599 0.4267 0.064 Uiso 1 1 calc R . .
C35 C -0.0047(14) 0.7412(15) 0.4054(11) 0.048(5) Uani 1 1 d U . .
C36 C -0.0437(13) 0.6704(13) 0.4209(10) 0.043(5) Uani 1 1 d U A .
H36 H -0.0488 0.6649 0.4609 0.052 Uiso 1 1 calc R . .
C37 C -0.0750(13) 0.6082(14) 0.3816(9) 0.042(6) Uani 1 1 d U . .
H37 H -0.0998 0.5614 0.3951 0.050 Uiso 1 1 calc R A .
C38 C 0.0029(12) 0.7463(13) 0.3463(9) 0.043(6) Uani 1 1 d U A .
H38 H 0.0288 0.7928 0.3332 0.052 Uiso 1 1 calc R . .
C39 C -0.0276(13) 0.6827(13) 0.3064(10) 0.046(5) Uani 1 1 d U . .
H39 H -0.0189 0.6863 0.2672 0.055 Uiso 1 1 calc R A .
C40 C -0.0703(14) 0.6138(14) 0.3218(10) 0.035(6) Uani 1 1 d U A .
C41 C -0.1120(13) 0.5553(12) 0.2746(9) 0.050(6) Uani 1 1 d U . .
H41A H -0.0974 0.5711 0.2367 0.060 Uiso 1 1 calc R A .
H41B H -0.1784 0.5572 0.2683 0.060 Uiso 1 1 calc R . .
N42 N -0.0798(9) 0.4712(9) 0.2903(7) 0.039(5) Uani 1 1 d U A .
H42A H -0.0981 0.4555 0.3236 0.046 Uiso 1 1 calc R . .
H42B H -0.1071 0.4376 0.2595 0.046 Uiso 1 1 calc R . .
C43 C 0.0194(12) 0.4604(12) 0.3022(9) 0.040(7) Uani 1 1 d U . .
H43A H 0.0402 0.4813 0.2678 0.047 Uiso 1 1 calc R A .
H43B H 0.0490 0.4926 0.3377 0.047 Uiso 1 1 calc R . .
C44 C 0.0478(12) 0.3748(11) 0.3125(8) 0.037(6) Uani 1 1 d U A .
H44A H 0.0297 0.3541 0.3481 0.044 Uiso 1 1 calc R . .
H44B H 0.0172 0.3419 0.2777 0.044 Uiso 1 1 calc R . .
S1A S 0.2024(6) 0.9011(5) 0.3632(4) 0.067(3) Uani 1 1 d U . .
O1A O 0.2247(9) 0.8272(9) 0.4001(6) 0.054(4) Uani 1 1 d U . .
O2A O 0.2818(11) 0.9525(10) 0.3745(6) 0.075(5) Uani 1 1 d U . .
O3A O 0.1744(12) 0.8803(10) 0.3005(8) 0.103(6) Uani 1 1 d U . .
O4A O 0.1283(11) 0.9440(10) 0.3813(8) 0.107(6) Uani 1 1 d U . .
S1B S 0.5653(5) 0.7096(5) 0.5919(3) 0.048(2) Uani 1 1 d U . .
O1B O 0.4694(9) 0.7040(7) 0.5555(5) 0.040(4) Uani 1 1 d U . .
O2B O 0.6101(8) 0.6308(9) 0.5905(6) 0.046(4) Uani 1 1 d U . .
O3B O 0.6106(9) 0.7701(9) 0.5636(6) 0.057(4) Uani 1 1 d U . .
O4B O 0.5652(8) 0.7306(9) 0.6530(7) 0.061(5) Uani 1 1 d U . .
S1C S 0.1082(5) 0.6495(5) 0.5813(4) 0.050(2) Uani 1 1 d U . .
O1C O 0.1738(9) 0.6719(8) 0.5464(6) 0.044(4) Uani 1 1 d U . .
O2C O 0.0364(9) 0.7088(9) 0.5729(6) 0.043(4) Uani 1 1 d U . .
O3C O 0.0712(9) 0.5702(10) 0.5618(6) 0.061(4) Uani 1 1 d U . .
O4C O 0.1584(9) 0.6435(9) 0.6452(7) 0.067(5) Uani 1 1 d U . .
O1S O 0.2148(8) 0.5407(11) 0.3959(6) 0.051(5) Uani 1 1 d . . .
H1S H 0.1808 0.5178 0.4182 0.061 Uiso 1 1 d R . .
C2S C 0.2205(14) 0.6266(17) 0.4050(10) 0.074(9) Uani 1 1 d . . .
H2SA H 0.2587 0.6500 0.3810 0.111 Uiso 1 1 d R . .
H2SB H 0.2465 0.6383 0.4473 0.111 Uiso 1 1 d R . .
H2SC H 0.1599 0.6500 0.3928 0.111 Uiso 1 1 d R . .
O1T O 0.1567(8) 0.7420(8) 0.2305(6) 0.075(5) Uani 1 1 d . . .
H1T1 H 0.1626 0.7863 0.2536 0.090 Uiso 1 1 d R . .
H1T2 H 0.1575 0.7791 0.2023 0.090 Uiso 1 1 d R . .
O2T O 0.1084(7) 0.4710(7) 0.4646(5) 0.046(4) Uani 1 1 d U . .
H2T1 H 0.0969 0.5012 0.4942 0.055 Uiso 1 1 d R . .
H2T2 H 0.0496 0.4575 0.4557 0.055 Uiso 1 1 d R . .
O3T O 0.6657(9) 0.9180(8) 0.5386(6) 0.094(6) Uani 1 1 d . . .
H3T1 H 0.6480 0.8684 0.5467 0.112 Uiso 1 1 d R . .
H3T2 H 0.6826 0.9580 0.5653 0.112 Uiso 1 1 d R . .
O4T O -0.0473(10) 0.9985(8) 0.3580(7) 0.114(7) Uani 1 1 d . . .
H4T1 H 0.0104 0.9819 0.3656 0.137 Uiso 1 1 d R . .
H4T2 H -0.0891 0.9678 0.3688 0.137 Uiso 1 1 d R . .
O5T O 0.1702(8) 0.5807(8) 0.2251(6) 0.075(5) Uani 1 1 d . . .
H5T1 H 0.1289 0.5589 0.1888 0.090 Uiso 1 1 d R . .
H5T2 H 0.1571 0.6259 0.2365 0.090 Uiso 1 1 d R . .
O6T O -0.0304(10) 0.8514(10) 0.6058(8) 0.140(8) Uani 1 1 d . . .
H6T1 H -0.0082 0.8049 0.5952 0.168 Uiso 1 1 d R . .
H6T2 H -0.0138 0.9033 0.6048 0.168 Uiso 1 1 d R . .
O7T O -0.1673(11) 0.9096(11) 0.3925(10) 0.168(9) Uani 1 1 d . . .
H7T1 H -0.1677 0.9062 0.4312 0.201 Uiso 1 1 d R . .
H7T2 H -0.2045 0.8702 0.3743 0.201 Uiso 1 1 d R . .
O8T O 0.8295(13) 0.8987(11) 0.4997(8) 0.084(7) Uiso 0.70 1 d P . .
H8T1 H 0.7777 0.9048 0.5111 0.101 Uiso 0.70 1 d PR . .
H8T2 H 0.8729 0.8840 0.5318 0.101 Uiso 0.70 1 d PR . .
O9T O 0.3532(15) 1.0119(12) 0.2905(8) 0.081(8) Uiso 0.70 1 d P . .
H9T1 H 0.3228 0.9936 0.3166 0.097 Uiso 0.70 1 d PR C .
H9T2 H 0.3350 1.0634 0.2838 0.097 Uiso 0.70 1 d PR . .
O10T O 0.6883(14) 0.8205(13) 0.7280(9) 0.107(9) Uiso 0.70 1 d P . .
H10T H 0.6478 0.7911 0.7016 0.128 Uiso 0.70 1 d PR . .
H10U H 0.6887 0.7883 0.7593 0.128 Uiso 0.70 1 d PR . .
O11T O 0.672(3) 0.879(3) 0.420(2) 0.17(2) Uiso 0.40 1 d P . .
H11T H 0.6711 0.8933 0.4575 0.203 Uiso 0.40 1 d PR . .
H11U H 0.7246 0.8917 0.4110 0.203 Uiso 0.40 1 d PR . .
O12T O 0.554(3) 0.935(2) 0.3234(17) 0.114(15) Uiso 0.40 1 d P B 1
H12T H 0.4997 0.9581 0.3150 0.137 Uiso 0.40 1 d PR B 1
H12U H 0.5940 0.9140 0.3554 0.137 Uiso 0.40 1 d PR B 1
O12U O 0.435(2) 1.0016(19) 0.3040(14) 0.142(12) Uiso 0.60 1 d P C 2
O13T O -0.2815(15) 0.7782(13) 0.3295(9) 0.038(8) Uiso 0.50 1 d P D 1
H13T H -0.2905 0.7473 0.2992 0.046 Uiso 0.50 1 d PR D 1
H13U H -0.2485 0.8158 0.3479 0.046 Uiso 0.50 1 d PR D 1
O14U O -0.376(2) 0.789(2) 0.3343(15) 0.121(13) Uiso 0.50 1 d P E 2
O14V O -0.442(2) 0.783(2) 0.2655(17) 0.143(14) Uiso 0.50 1 d P F 3

loop_
_atom_site_aniso_label
_atom_site_aniso_U_11
_atom_site_aniso_U_22
_atom_site_aniso_U_33
_atom_site_aniso_U_23
_atom_site_aniso_U_13
_atom_site_aniso_U_12
N1 0.023(5) 0.047(6) 0.059(7) -0.002(5) 0.008(5) 0.008(5)
C2 0.025(7) 0.046(7) 0.056(8) -0.002(6) 0.010(6) 0.009(7)
C3 0.026(7) 0.046(8) 0.056(8) 0.000(6) 0.010(6) 0.011(7)
C2' 0.024(6) 0.046(8) 0.057(8) -0.002(6) 0.010(6) 0.008(6)
C3' 0.026(7) 0.046(8) 0.056(8) 0.000(6) 0.009(6) 0.010(7)
N4 0.025(7) 0.047(8) 0.055(8) 0.000(6) 0.010(6) 0.010(7)
C5 0.043(16) 0.052(8) 0.057(13) -0.005(9) 0.019(9) -0.001(11)
C6 0.035(10) 0.049(7) 0.051(8) -0.001(6) 0.017(6) -0.002(8)
C7 0.047(17) 0.045(6) 0.041(11) 0.009(8) 0.025(10) -0.011(13)
C8 0.040(10) 0.048(6) 0.043(8) 0.004(6) 0.017(7) -0.001(9)
C9 0.028(16) 0.055(8) 0.047(11) -0.007(7) 0.016(10) 0.013(13)
C10 0.047(10) 0.049(7) 0.051(8) 0.002(6) 0.006(7) 0.001(9)
C11 0.029(9) 0.046(6) 0.045(8) 0.005(5) 0.016(6) -0.007(6)
C12 0.035(7) 0.048(6) 0.046(9) 0.002(7) 0.020(8) -0.005(7)
N13 0.036(7) 0.044(7) 0.055(9) 0.000(7) 0.016(7) -0.009(6)
C14 0.028(7) 0.042(8) 0.031(9) 0.006(7) 0.013(7) 0.002(7)
C15 0.027(7) 0.043(8) 0.033(8) -0.003(7) 0.005(7) 0.000(7)
N16 0.022(7) 0.045(8) 0.045(7) 0.007(7) 0.013(7) 0.001(7)
C17 0.020(11) 0.036(10) 0.047(8) 0.001(8) 0.015(11) -0.005(9)
C18 0.026(10) 0.035(9) 0.043(7) 0.002(7) 0.005(7) 0.000(8)
N19 0.016(13) 0.044(12) 0.048(8) 0.000(9) 0.005(10) -0.004(9)
C20 0.026(16) 0.043(14) 0.045(8) -0.005(9) 0.009(11) -0.002(13)
C21 0.014(17) 0.039(14) 0.049(10) -0.007(10) 0.018(12) 0.006(13)
C22 0.026(17) 0.042(14) 0.038(12) -0.001(9) 0.002(13) -0.001(14)
C23 0.036(10) 0.040(9) 0.038(9) -0.001(8) 0.008(8) -0.001(9)
C24 0.017(15) 0.056(12) 0.049(12) -0.010(10) 0.018(14) -0.005(12)
C25 0.031(10) 0.046(8) 0.034(9) 0.001(7) 0.006(8) 0.006(8)
C26 0.013(14) 0.045(6) 0.037(11) 0.001(7) 0.002(13) 0.008(10)
C27 0.028(15) 0.046(6) 0.045(12) -0.004(6) 0.016(13) 0.006(10)
N28 0.019(7) 0.045(6) 0.062(9) 0.000(5) 0.009(7) 0.005(7)
C29 0.020(7) 0.047(7) 0.061(8) 0.000(5) 0.011(7) 0.007(7)
C30 0.021(6) 0.045(7) 0.059(7) -0.001(6) 0.009(6) 0.009(7)
C31 0.022(6) 0.046(7) 0.059(8) -0.002(6) 0.007(5) 0.007(6)
C32 0.024(6) 0.046(8) 0.061(8) -0.002(6) 0.004(6) 0.006(7)
C29' 0.020(7) 0.047(7) 0.061(8) 0.000(5) 0.011(7) 0.007(7)
C30' 0.021(7) 0.047(7) 0.060(7) -0.001(6) 0.009(6) 0.007(7)
C31' 0.024(6) 0.046(7) 0.060(8) -0.002(6) 0.005(6) 0.006(6)
C32' 0.024(6) 0.046(8) 0.060(9) -0.002(6) 0.005(6) 0.006(6)
N33 0.026(6) 0.044(8) 0.061(8) -0.001(6) 0.004(6) 0.006(7)
C34 0.031(9) 0.051(11) 0.067(12) -0.005(10) -0.006(10) 0.009(11)
C35 0.038(9) 0.047(8) 0.054(7) 0.003(6) -0.002(7) 0.004(7)
C36 0.035(10) 0.052(9) 0.040(8) 0.000(7) 0.005(8) 0.004(8)
C37 0.015(15) 0.061(13) 0.051(12) -0.008(10) 0.015(16) -0.006(12)
C38 0.018(15) 0.049(13) 0.058(11) 0.006(9) 0.000(13) -0.009(11)
C39 0.038(10) 0.045(10) 0.053(8) 0.006(7) 0.006(8) 0.000(8)
C40 0.014(15) 0.043(9) 0.038(11) 0.002(10) -0.009(14) 0.002(10)
C41 0.037(12) 0.047(9) 0.052(14) -0.008(10) -0.017(15) 0.009(8)
N42 0.022(7) 0.043(8) 0.049(9) 0.001(7) 0.003(8) -0.002(7)
C43 0.027(8) 0.060(13) 0.038(15) 0.000(15) 0.019(14) 0.010(11)
C44 0.019(7) 0.053(13) 0.034(15) -0.020(14) 0.000(10) 0.001(11)
S1A 0.061(8) 0.065(9) 0.070(8) 0.019(7) 0.008(8) 0.006(6)
O1A 0.047(11) 0.066(12) 0.048(12) 0.014(8) 0.007(9) 0.007(9)
O2A 0.065(13) 0.089(14) 0.073(12) 0.019(10) 0.020(11) -0.010(9)
O3A 0.153(17) 0.077(14) 0.058(10) 0.029(11) -0.015(12) -0.010(11)
O4A 0.070(13) 0.092(15) 0.166(16) 0.037(12) 0.039(12) 0.032(10)
S1B 0.022(6) 0.065(7) 0.056(6) 0.006(6) 0.007(5) -0.003(5)
O1B 0.028(6) 0.050(8) 0.041(8) 0.002(7) 0.006(6) -0.001(7)
O2B 0.022(10) 0.061(9) 0.061(11) 0.017(9) 0.022(8) 0.000(8)
O3B 0.039(8) 0.056(8) 0.079(9) 0.010(7) 0.018(7) -0.002(6)
O4B 0.035(10) 0.096(13) 0.044(8) 0.005(10) -0.006(8) 0.017(9)
S1C 0.013(7) 0.060(7) 0.076(7) -0.009(6) 0.011(6) -0.004(5)
O1C 0.017(11) 0.055(11) 0.061(10) -0.010(9) 0.010(8) 0.012(8)
O2C 0.012(10) 0.058(10) 0.061(11) -0.009(9) 0.009(9) -0.007(7)
O3C 0.038(8) 0.059(7) 0.086(9) -0.013(7) 0.017(7) 0.000(7)
O4C 0.018(11) 0.112(13) 0.068(9) -0.001(10) 0.008(8) 0.005(9)
O1S 0.015(10) 0.065(14) 0.075(12) 0.013(11) 0.015(9) -0.003(11)
C2S 0.05(2) 0.09(3) 0.10(2) 0.02(2) 0.032(16) 0.00(2)
O1T 0.070(12) 0.071(12) 0.078(12) 0.016(10) 0.010(9) 0.022(9)
O2T 0.029(7) 0.055(8) 0.059(8) -0.014(7) 0.021(6) -0.005(6)
O3T 0.096(13) 0.055(12) 0.135(15) 0.007(11) 0.037(11) -0.017(10)
O4T 0.068(13) 0.072(13) 0.171(17) -0.001(12) -0.033(12) 0.003(10)
O5T 0.041(11) 0.078(12) 0.096(13) 0.000(10) -0.004(9) 0.001(9)
O6T 0.104(15) 0.109(15) 0.24(2) -0.096(15) 0.114(15) -0.060(13)
O7T 0.109(16) 0.128(17) 0.27(2) 0.013(17) 0.047(16) 0.031(14)

loop_
_atom_type_symbol
_atom_type_description
_atom_type_scat_dispersion_real
_atom_type_scat_dispersion_imag
_atom_type_scat_source
C C 0.0181 0.0091 'International Tables Vol C Tables 4.2.6.8 and 6.1.1.4'
H H 0.0000 0.0000 'International Tables Vol C Tables 4.2.6.8 and 6.1.1.4'
N N 0.0311 0.0180 'International Tables Vol C Tables 4.2.6.8 and 6.1.1.4'
O O 0.0492 0.0322 'International Tables Vol C Tables 4.2.6.8 and 6.1.1.4'
S S 0.3331 0.5567 'International Tables Vol C Tables 4.2.6.8 and 6.1.1.4'

loop_
_geom_angle_atom_site_label_1
_geom_angle_atom_site_label_2
_geom_angle_atom_site_label_3
_geom_angle
C31' N1 C30' 112.2(17)
C31 N1 C30 105.3(13)
C31' N1 C2' 101.0(13)
C30' N1 C2' 114.9(14)
C31 N1 C2 114.5(12)
C30 N1 C2 107.9(13)
N1 C2 C3 111.7(10)
N1 C2 H2A 109.3
C3 C2 H2A 109.3
N1 C2 H2B 109.3
C3 C2 H2B 109.3
H2A C2 H2B 107.9
N4 C3 C2 112.8(8)
N4 C3 H3A 109.0
C2 C3 H3A 109.0
N4 C3 H3B 109.0
C2 C3 H3B 109.0
H3A C3 H3B 107.8
N1 C2' C3' 112.7(12)
N1 C2' H2C 108.2
C3' C2' H2C 108.5
N1 C2' H2D 110.3
C3' C2' H2D 109.2
H2C C2' H2D 107.8
N4 C3' C2' 113.9(8)
N4 C3' H3C 108.8
C2' C3' H3C 108.8
N4 C3' H3D 108.8
C2' C3' H3D 108.8
H3C C3' H3D 107.7
C3' N4 C5 113.5(14)
C3 N4 C5 113.7(14)
C3' N4 H4A 100.6
C3 N4 H4A 108.2
C5 N4 H4A 108.4
C3' N4 H4B 116.6
C3 N4 H4B 109.4
C5 N4 H4B 109.0
H4A N4 H4B 108.0
N4 C5 C6 110.3(17)
N4 C5 H5A 109.6
C6 C5 H5A 109.6
N4 C5 H5B 109.6
C6 C5 H5B 109.6
H5A C5 H5B 108.1
C9 C6 C7 119(2)
C9 C6 C5 119(2)
C7 C6 C5 122(2)
C8 C7 C6 119(2)
C8 C7 H7 120.6
C6 C7 H7 120.6
C7 C8 C11 124(2)
C7 C8 H8 118.2
C11 C8 H8 118.2
C10 C9 C6 121(2)
C10 C9 H9 119.5
C6 C9 H9 119.5
C9 C10 C11 122(2)
C9 C10 H10 118.8
C11 C10 H10 118.8
C8 C11 C10 116(2)
C8 C11 C12 123(2)
C10 C11 C12 122(2)
C11 C12 N13 112.3(16)
C11 C12 H12A 109.1
N13 C12 H12A 109.1
C11 C12 H12B 109.1
N13 C12 H12B 109.1
H12A C12 H12B 107.9
C14 N13 C12 110.7(15)
C14 N13 H13A 109.5
C12 N13 H13A 109.5
C14 N13 H13B 109.5
C12 N13 H13B 109.5
H13A N13 H13B 108.1
N13 C14 C15 111.2(15)
N13 C14 H14A 109.4
C15 C14 H14A 109.4
N13 C14 H14B 109.4
C15 C14 H14B 109.4
H14A C14 H14B 108.0
N16 C15 C14 112.0(15)
N16 C15 H15A 109.2
C14 C15 H15A 109.2
N16 C15 H15B 109.2
C14 C15 H15B 109.2
H15A C15 H15B 107.9
C44 N16 C15 109.8(15)
C44 N16 C17 110.6(15)
C15 N16 C17 109.9(15)
N16 C17 C18 115.3(17)
N16 C17 H17A 108.5
C18 C17 H17A 108.5
N16 C17 H17B 108.5
C18 C17 H17B 108.5
H17A C17 H17B 107.5
C17 C18 N19 112.7(16)
C17 C18 H18A 109.1
N19 C18 H18A 109.1
C17 C18 H18B 109.1
N19 C18 H18B 109.1
H18A C18 H18B 107.8
C20 N19 C18 115.3(16)
C20 N19 H19A 108.4
C18 N19 H19A 108.4
C20 N19 H19B 108.4
C18 N19 H19B 108.4
H19A N19 H19B 107.5
N19 C20 C21 112.6(19)
N19 C20 H20A 109.1
C21 C20 H20A 109.1
N19 C20 H20B 109.1
C21 C20 H20B 109.1
H20A C20 H20B 107.8
C24 C21 C22 116(3)
C24 C21 C20 120(2)
C22 C21 C20 124(2)
C23 C22 C21 122(2)
C23 C22 H22 119.1
C21 C22 H22 119.1
C26 C23 C22 120(3)
C26 C23 H23 120.0
C22 C23 H23 120.0
C21 C24 C25 124(3)
C21 C24 H24 117.9
C25 C24 H24 117.9
C24 C25 C26 117(2)
C24 C25 H25 121.4
C26 C25 H25 121.4
C23 C26 C25 120(2)
C23 C26 C27 122(2)
C25 C26 C27 117(2)
N28 C27 C26 110.5(16)
N28 C27 H27A 109.6
C26 C27 H27A 109.6
N28 C27 H27B 109.6
C26 C27 H27B 109.6
H27A C27 H27B 108.1
C29 N28 C27 112.5(12)
C29' N28 H28A 109.8
C29 N28 H28A 108.5
C27 N28 H28A 109.5
C29' N28 H28B 108.5
C29 N28 H28B 110.0
C27 N28 H28B 108.2
H28A N28 H28B 108.1
N28 C29 C30 113.8(8)
N28 C29 H29A 108.8
C30 C29 H29A 108.8
N28 C29 H29B 108.8
C30 C29 H29B 108.8
H29A C29 H29B 107.7
N1 C30 C29 112.6(11)
N1 C30 H30A 109.1
C29 C30 H30A 109.1
H2C C30 H30A 105.2
N1 C30 H30B 109.1
C29 C30 H30B 109.1
H30A C30 H30B 107.8
N1 C31 C32 112.8(11)
N1 C31 H31A 109.0
C32 C31 H31A 109.0
N1 C31 H31B 109.0
C32 C31 H31B 109.0
H31A C31 H31B 107.8
N33 C32 C31 113.9(8)
N33 C32 H32A 108.8
C31 C32 H32A 108.8
N33 C32 H32B 108.8
C31 C32 H32B 108.8
H32A C32 H32B 107.7
N28 C29' C30' 113.6(8)
N28 C29' H29C 109.7
C30' C29' H29C 108.6
N28 C29' H29D 107.9
C30' C29' H29D 109.1
H29C C29' H29D 107.8
N1 C30' C29' 112.4(11)
N1 C30' H30C 109.1
C29' C30' H30C 109.1
N1 C30' H30D 109.1
C29' C30' H30D 109.1
H30C C30' H30D 107.9
N1 C31' C32' 112.4(11)
N1 C31' H31C 109.1
C32' C31' H31C 109.1
N1 C31' H31D 109.1
C32' C31' H31D 109.1
H31C C31' H31D 107.8
N33 C32' C31' 113.6(8)
N33 C32' H32C 108.9
C31' C32' H32C 108.9
N33 C32' H32D 108.9
C31' C32' H32D 108.9
H32C C32' H32D 107.7
C32' N33 C34 110.6(13)
C32 N33 C34 110.4(13)
C32' N33 H33A 110.6
C32 N33 H33A 109.6
C34 N33 H33A 110.3
C32' N33 H33B 107.7
C32 N33 H33B 109.0
C34 N33 H33B 109.0
H33A N33 H33B 108.6
C35 C34 N33 115.8(16)
C35 C34 H34A 108.3
N33 C34 H34A 108.3
C35 C34 H34B 108.3
N33 C34 H34B 108.3
H34A C34 H34B 107.4
C38 C35 C36 116(2)
C38 C35 C34 122(2)
C36 C35 C34 121(2)
C37 C36 C35 124(2)
C37 C36 H36 118.1
C35 C36 H36 118.1
C36 C37 C40 120(3)
C36 C37 H37 119.8
C40 C37 H37 119.8
C35 C38 C39 120(2)
C35 C38 H38 120.0
C39 C38 H38 120.0
C38 C39 C40 123(2)
C38 C39 H39 118.5
C40 C39 H39 118.5
C39 C40 C37 116(2)
C39 C40 C41 119(2)
C37 C40 C41 124(2)
C40 C41 N42 112.0(17)
C40 C41 H41A 109.2
N42 C41 H41A 109.2
C40 C41 H41B 109.2
N42 C41 H41B 109.2
H41A C41 H41B 107.9
C43 N42 C41 114.8(15)
C43 N42 H42A 108.6
C41 N42 H42A 108.6
C43 N42 H42B 108.6
C41 N42 H42B 108.6
H42A N42 H42B 107.6
C44 C43 N42 113.0(17)
C44 C43 H43A 109.0
N42 C43 H43A 109.0
C44 C43 H43B 109.0
N42 C43 H43B 109.0
H43A C43 H43B 107.8
N16 C44 C43 110.6(17)
N16 C44 H44A 109.5
C43 C44 H44A 109.5
N16 C44 H44B 109.5
C43 C44 H44B 109.5
H44A C44 H44B 108.1
O3A S1A O2A 110.4(12)
O3A S1A O1A 110.5(11)
O2A S1A O1A 108.4(11)
O3A S1A O4A 109.7(12)
O2A S1A O4A 109.2(11)
O1A S1A O4A 108.5(11)
O4B S1B O3B 112.6(10)
O4B S1B O2B 110.1(10)
O3B S1B O2B 108.8(9)
O4B S1B O1B 108.9(9)
O3B S1B O1B 107.2(8)
O2B S1B O1B 109.0(9)
O2C S1C O3C 110.2(9)
O2C S1C O1C 110.4(9)
O3C S1C O1C 108.7(9)
O2C S1C O4C 111.5(10)
O3C S1C O4C 108.2(10)
O1C S1C O4C 107.7(9)
C2S O1S H1S 110.8
O1S C2S H2SA 109.4
O1S C2S H2SB 109.6
H2SA C2S H2SB 109.5
O1S C2S H2SC 109.4
H2SA C2S H2SC 109.5
H2SB C2S H2SC 109.5
H1T1 O1T H1T2 81.6
H2T1 O2T H2T2 86.5
H3T1 O3T H3T2 125.5
H4T1 O4T H4T2 120.2
H5T1 O5T H5T2 116.3
H6T1 O6T H6T2 133.3
H7T1 O7T H7T2 105.1
H8T1 O8T H8T2 108.2
O12U O9T H9T1 116.5
O12U O9T H9T2 115.4
H9T1 O9T H9T2 104.3
H10T O10T H10U 95.2
H11T O11T H11U 113.3
H12T O12T H12U 138.0
O9T O12U H12T 151.1
H13T O13T H13U 144.2

loop_
_geom_bond_atom_site_label_1
_geom_bond_atom_site_label_2
_geom_bond_distance
N1 C31' 1.483(10)
N1 C30' 1.483(10)
N1 C31 1.484(10)
N1 C30 1.484(10)
N1 C2' 1.484(10)
N1 C2 1.485(10)
C2 C3 1.543(10)
C2 H2A 0.9900
C2 H2B 0.9900
C3 N4 1.471(11)
C3 H3A 0.9900
C3 H3B 0.9900
C2' C3' 1.539(11)
C2' H2C 0.9898
C2' H2D 0.9899
C3' N4 1.469(11)
C3' H3C 0.9900
C3' H3D 0.9900
N4 C5 1.472(19)
N4 H4A 0.8999
N4 H4B 0.8999
C5 C6 1.52(2)
C5 H5A 0.9900
C5 H5B 0.9900
C6 C9 1.38(2)
C6 C7 1.41(2)
C7 C8 1.38(2)
C7 H7 0.9500
C8 C11 1.38(2)
C8 H8 0.9500
C9 C10 1.36(2)
C9 H9 0.9500
C10 C11 1.40(2)
C10 H10 0.9500
C11 C12 1.49(2)
C12 N13 1.489(19)
C12 H12A 0.9900
C12 H12B 0.9900
N13 C14 1.471(19)
N13 H13A 0.9200
N13 H13B 0.9200
C14 C15 1.53(2)
C14 H14A 0.9900
C14 H14B 0.9900
C15 N16 1.461(19)
C15 H15A 0.9900
C15 H15B 0.9900
N16 C44 1.45(2)
N16 C17 1.477(19)
C17 C18 1.49(2)
C17 H17A 0.9900
C17 H17B 0.9900
C18 N19 1.494(19)
C18 H18A 0.9900
C18 H18B 0.9900
N19 C20 1.464(19)
N19 H19A 0.9200
N19 H19B 0.9200
C20 C21 1.47(3)
C20 H20A 0.9900
C20 H20B 0.9900
C21 C24 1.37(2)
C21 C22 1.40(2)
C22 C23 1.39(2)
C22 H22 0.9500
C23 C26 1.38(2)
C23 H23 0.9500
C24 C25 1.40(2)
C24 H24 0.9500
C25 C26 1.41(2)
C25 H25 0.9500
C26 C27 1.51(2)
C27 N28 1.498(19)
C27 H27A 0.9900
C27 H27B 0.9900
N28 C29' 1.468(11)
N28 C29 1.470(11)
N28 H28A 0.9001
N28 H28B 0.9002
C29 C30 1.539(11)
C29 H29A 0.9900
C29 H29B 0.9900
C30 H30A 0.9900
C30 H30B 0.9900
C31 C32 1.538(10)
C31 H31A 0.9900
C31 H31B 0.9900
C32 N33 1.471(11)
C32 H32A 0.9900
C32 H32B 0.9900
C29' C30' 1.539(11)
C29' H29C 0.9901
C29' H29D 0.9899
C30' H30C 0.9900
C30' H30D 0.9900
C31' C32' 1.540(11)
C31' H31C 0.9900
C31' H31D 0.9900
C32' N33 1.470(11)
C32' H32C 0.9900
C32' H32D 0.9900
N33 C34 1.513(19)
N33 H33A 0.9001
N33 H33B 0.9001
C34 C35 1.48(2)
C34 H34A 0.9900
C34 H34B 0.9900
C35 C38 1.40(2)
C35 C36 1.40(2)
C36 C37 1.38(2)
C36 H36 0.9500
C37 C40 1.40(2)
C37 H37 0.9500
C38 C39 1.40(2)
C38 H38 0.9500
C39 C40 1.41(2)
C39 H39 0.9500
C40 C41 1.48(2)
C41 N42 1.49(2)
C41 H41A 0.9900
C41 H41B 0.9900
N42 C43 1.486(19)
N42 H42A 0.9200
N42 H42B 0.9200
C43 C44 1.49(2)
C43 H43A 0.9900
C43 H43B 0.9900
C44 H44A 0.9900
C44 H44B 0.9900
S1A O3A 1.448(16)
S1A O2A 1.453(15)
S1A O1A 1.484(14)
S1A O4A 1.484(17)
S1B O4B 1.455(14)
S1B O3B 1.461(14)
S1B O2B 1.481(14)
S1B O1B 1.504(13)
S1C O2C 1.452(14)
S1C O3C 1.457(15)
S1C O1C 1.482(13)
S1C O4C 1.491(14)
O1S C2S 1.44(2)
O1S H1S 0.9000
C2S H2SA 0.9800
C2S H2SB 0.9800
C2S H2SC 0.9800
O1T H1T1 0.9001
O1T H1T2 0.9000
O2T H2T1 0.9000
O2T H2T2 0.9000
O3T H3T1 0.9000
O3T H3T2 0.9001
O4T H4T1 0.9000
O4T H4T2 0.8999
O5T H5T1 0.9870
O5T H5T2 0.8363
O6T H6T1 0.8999
O6T H6T2 0.8999
O7T H7T1 0.8996
O7T H7T2 0.9001
O8T H8T1 0.8999
O8T H8T2 0.9000
O9T H9T1 0.9001
O9T H9T2 0.9000
O10T H10T 0.9000
O10T H10U 0.9000
O11T H11T 0.9002
O11T H11U 0.8999
O12T H12T 0.8999
O12T H12U 0.8999
O13T H13T 0.8502
O13T H13U 0.8494

loop_
_geom_hbond_atom_site_label_D
_geom_hbond_atom_site_label_H
_geom_hbond_atom_site_label_A
_geom_hbond_distance_DH
_geom_hbond_distance_HA
_geom_hbond_distance_DA
_geom_hbond_angle_DHA
_geom_hbond_site_symmetry_A
N4 H4A O1A 0.90 1.91 2.806(19) 173.8 .
N4 H4B O1B 0.90 1.88 2.727(18) 156.9 .
N13 H13B O5T 0.92 1.79 2.702(19) 172.3 .
N13 H13A O1S 0.92 2.06 2.86(2) 144.3 .
N19 H19B O2T 0.92 2.03 2.896(18) 157.0 .
N19 H19A O2B 0.92 1.87 2.784(18) 172.3 3_666
N28 H28A O1C 0.90 1.85 2.753(18) 178.2 .
N28 H28A O4C 0.90 2.62 3.148(19) 118.0 .
N28 H28B O1B 0.90 1.80 2.697(18) 174.2 .
N33 H33A O1C 0.90 1.89 2.789(19) 178.2 .
N33 H33A O2C 0.90 2.67 3.227(19) 120.8 .
N33 H33B O1A 0.90 1.86 2.763(19) 178.6 .
N42 H42A O4C 0.92 2.10 2.86(2) 139.6 3_566
N42 H42A O3C 0.92 2.61 3.46(2) 152.9 3_566
N42 H42B O3A 0.92 1.78 2.70(2) 171.8 2_545
O1S H1S O2T 0.90 1.89 2.790(18) 179.3 .
O1T H1T1 O3A 0.90 1.88 2.78(2) 178.9 .
O1T H1T2 O4C 0.90 1.84 2.74(2) 178.9 4_575
O2T H2T1 O3C 0.90 2.05 2.952(18) 179.7 .
O2T H2T2 O3C 0.90 1.85 2.752(18) 179.5 3_566
O3T H3T1 O3B 0.90 1.80 2.70(2) 178.6 .
O3T H3T2 O2A 0.90 2.02 2.92(2) 179.0 3_676
O4T H4T1 O4A 0.90 1.86 2.76(2) 178.1 .
O4T H4T2 O7T 0.90 1.73 2.63(2) 177.8 .
O5T H5T1 O4T 0.99 1.75 2.703(19) 160.8 2_545
O5T H5T2 O1T 0.84 1.93 2.688(19) 150.3 .
O6T H6T1 O2C 0.90 1.86 2.76(2) 179.4 .
O6T H6T2 O4T 0.90 1.97 2.80(2) 152.6 3_576
O7T H7T1 O8T 0.90 1.60 2.50(3) 178.6 1_455
O7T H7T2 O13T 0.90 2.05 2.95(3) 175.4 .
O8T H8T1 O3T 0.90 1.98 2.88(2) 178.4 .
O8T H8T2 O6T 0.90 2.04 2.94(3) 178.8 1_655
O9T H9T1 O2A 0.90 1.75 2.64(3) 170.3 .
O9T H9T2 O10T 0.90 1.96 2.86(3) 172.7 3_676
O10T H10T O4B 0.90 1.78 2.68(3) 176.5 .
O10T H10U O13T 0.90 1.92 2.81(3) 167.0 4_676
O11T H11T O3T 0.90 1.94 2.84(5) 176.9 .
O11T H11U O7T 0.90 1.83 2.73(5) 176.0 1_655
O12T H12T O9T 0.90 2.35 3.25(4) 176.6 .
O12T H12U O11T 0.90 1.77 2.67(6) 176.6 .
O13T H13T O10T 0.85 1.96 2.81(3) 178.1 4_475

loop_
_geom_torsion_atom_site_label_1
_geom_torsion_atom_site_label_2
_geom_torsion_atom_site_label_3
_geom_torsion_atom_site_label_4
_geom_torsion
C31 N1 C2 C3 -170.3(13)
C30 N1 C2 C3 72.8(18)
N1 C2 C3 N4 55.7(17)
C31' N1 C2' C3' -70.6(19)
C30' N1 C2' C3' 168.4(15)
N1 C2' C3' N4 -52(2)
C2' C3' N4 C5 -152.4(18)
C2 C3 N4 C5 153.7(14)
C3' N4 C5 C6 -173.1(18)
C3 N4 C5 C6 177.4(17)
N4 C5 C6 C9 -76(2)
N4 C5 C6 C7 101(2)
C9 C6 C7 C8 0(3)
C5 C6 C7 C8 -177.6(18)
C6 C7 C8 C11 1(3)
C7 C6 C9 C10 -1(3)
C5 C6 C9 C10 176.7(19)
C6 C9 C10 C11 1(3)
C7 C8 C11 C10 -1(3)
C7 C8 C11 C12 178.3(18)
C9 C10 C11 C8 0(3)
C9 C10 C11 C12 -179.5(19)
C8 C11 C12 N13 -74(2)
C10 C11 C12 N13 106(2)
C11 C12 N13 C14 -177.0(16)
C12 N13 C14 C15 -176.6(15)
N13 C14 C15 N16 -64(2)
C14 C15 N16 C44 158.0(15)
C14 C15 N16 C17 -80.1(19)
C44 N16 C17 C18 -75(2)
C15 N16 C17 C18 163.4(15)
N16 C17 C18 N19 -55(2)
C17 C18 N19 C20 -158.5(16)
C18 N19 C20 C21 -164.8(16)
N19 C20 C21 C24 145.8(18)
N19 C20 C21 C22 -29(3)
C24 C21 C22 C23 0(3)
C20 C21 C22 C23 175.1(19)
C21 C22 C23 C26 0(3)
C22 C21 C24 C25 -3(3)
C20 C21 C24 C25 -178.5(18)
C21 C24 C25 C26 6(3)
C22 C23 C26 C25 3(3)
C22 C23 C26 C27 -177.3(17)
C24 C25 C26 C23 -6(3)
C24 C25 C26 C27 174.4(16)
C23 C26 C27 N28 36(2)
C25 C26 C27 N28 -144.3(17)
C26 C27 N28 C29' 171.6(16)
C26 C27 N28 C29 169.9(18)
C27 N28 C29 C30 154.2(17)
C31 N1 C30 C29 69(2)
C2 N1 C30 C29 -168.6(15)
N28 C29 C30 N1 54(2)
C30 N1 C31 C32 -179.8(14)
C2 N1 C31 C32 62(2)
N1 C31 C32 N33 61(2)
C2' N1 C30' C29' -70(2)
N28 C29' C30' N1 -55(2)
C30' N1 C31' C32' -62(2)
C2' N1 C31' C32' 175.1(16)
N1 C31' C32' N33 -62(2)
C31' C32' N33 C34 -154.2(18)
C31 C32 N33 C34 148.7(15)
C32' N33 C34 C35 177(2)
C32 N33 C34 C35 178.6(18)
N33 C34 C35 C38 -85(2)
N33 C34 C35 C36 99(2)
C38 C35 C36 C37 -1(3)
C34 C35 C36 C37 175.1(18)
C35 C36 C37 C40 -1(3)
C36 C35 C38 C39 0(3)
C34 C35 C38 C39 -176.1(18)
C35 C38 C39 C40 3(3)
C38 C39 C40 C37 -5(3)
C38 C39 C40 C41 171.2(19)
C36 C37 C40 C39 4(3)
C36 C37 C40 C41 -172.1(19)
C39 C40 C41 N42 127.4(19)
C37 C40 C41 N42 -57(3)
C40 C41 N42 C43 -58(2)
C41 N42 C43 C44 -175.1(17)
C15 N16 C44 C43 -75(2)
C17 N16 C44 C43 163.3(16)
N42 C43 C44 N16 177.9(15)
